data_1507676
loop_
_publ_author_name
'Yamaguchi, Ryuichi'
'Hiroto, Satoru'
'Shinokubo, Hiroshi'

_publ_section_title
;
 Synthesis of oxygen-substituted hexa-peri-hexabenzocoronenes through
 Ir-catalyzed direct borylation.
;
_journal_issue 10
_journal_name_full 'Organic letters'
_journal_page_first 2472
_journal_page_last 2475
_journal_paper_doi 10.1021/ol300743f
_journal_volume 14
_journal_year 2012
_chemical_formula_sum 'C94 H65 Cl16 O8'
_chemical_formula_weight 1889.66
_space_group_IT_number 2
_symmetry_cell_setting triclinic
_symmetry_space_group_name_Hall '-P 1'
_symmetry_space_group_name_H-M 'P -1'
_atom_sites_solution_hydrogens geom
_atom_sites_solution_primary direct
_atom_sites_solution_secondary difmap
_audit_creation_method SHELXL-97
_audit_update_record
;
2012-04-30 # Formatted by publCIF
;
_cell_angle_alpha 68.827(7)
_cell_angle_beta 84.940(8)
_cell_angle_gamma 80.653(7)
_cell_formula_units_Z 2
_cell_length_a 14.851(5)
_cell_length_b 16.799(6)
_cell_length_c 17.678(6)
_cell_measurement_reflns_used 5382
_cell_measurement_temperature 93(2)
_cell_measurement_theta_max 0.00
_cell_measurement_theta_min 0.00
_cell_volume 4056(2)
_computing_cell_refinement 'Bruker SMART'
_computing_data_collection 'Bruker SMART'
_computing_data_reduction 'Bruker SAINT'
_computing_molecular_graphics 'Bruker SHELXTL'
_computing_publication_material 'Bruker SHELXTL'
_computing_structure_refinement 'SHELXL-97 (Sheldrick, 1997)'
_computing_structure_solution 'SHELXS-97 (Sheldrick, 1990)'
_diffrn_ambient_temperature 93(2)
_diffrn_measured_fraction_theta_full 0.999
_diffrn_measured_fraction_theta_max 0.999
_diffrn_measurement_device_type 'CCD area detector'
_diffrn_measurement_method 'phi and omega scans'
_diffrn_radiation_monochromator graphite
_diffrn_radiation_source 'fine-focus sealed tube'
_diffrn_radiation_type MoK\a
_diffrn_radiation_wavelength 0.71073
_diffrn_reflns_av_R_equivalents 0.0258
_diffrn_reflns_av_sigmaI/netI 0.0694
_diffrn_reflns_limit_h_max 17
_diffrn_reflns_limit_h_min -17
_diffrn_reflns_limit_k_max 19
_diffrn_reflns_limit_k_min -19
_diffrn_reflns_limit_l_max 15
_diffrn_reflns_limit_l_min -21
_diffrn_reflns_number 23711
_diffrn_reflns_theta_full 25.00
_diffrn_reflns_theta_max 25.00
_diffrn_reflns_theta_min 1.24
_exptl_absorpt_coefficient_mu 0.603
_exptl_absorpt_correction_T_max 0.9177
_exptl_absorpt_correction_T_min 0.8446
_exptl_absorpt_correction_type empirical
_exptl_crystal_colour red
_exptl_crystal_density_diffrn 1.547
_exptl_crystal_density_method 'not measured'
_exptl_crystal_description prism
_exptl_crystal_F_000 1930
_exptl_crystal_size_max 0.40
_exptl_crystal_size_mid 0.30
_exptl_crystal_size_min 0.20
_platon_squeeze_details
;
;
_refine_diff_density_max 0.487
_refine_diff_density_min -0.328
_refine_diff_density_rms 0.084
_refine_ls_extinction_method none
_refine_ls_goodness_of_fit_ref 0.966
_refine_ls_hydrogen_treatment constr
_refine_ls_matrix_type full
_refine_ls_number_parameters 863
_refine_ls_number_reflns 14281
_refine_ls_number_restraints 0
_refine_ls_restrained_S_all 0.966
_refine_ls_R_factor_all 0.1448
_refine_ls_R_factor_gt 0.1005
_refine_ls_shift/su_max 0.000
_refine_ls_shift/su_mean 0.000
_refine_ls_structure_factor_coef Fsqd
_refine_ls_weighting_details 'calc w=1/[\s^2^(Fo^2^)+(0.1835P)^2^+0.0000P] where P=(Fo^2^+2Fc^2^)/3'
_refine_ls_weighting_scheme calc
_refine_ls_wR_factor_gt 0.2798
_refine_ls_wR_factor_ref 0.3037
_reflns_number_gt 6753
_reflns_number_total 14281
_reflns_threshold_expression >2sigma(I)
_cod_data_source_file ol300743f_si_004.cif
_cod_data_source_block shelxl
_cod_depositor_comments 'Adding full bibliography for 1507674--1507676.cif.'
_cod_original_sg_symbol_H-M P-1
_cod_database_code 1507676

loop_
_symmetry_equiv_pos_as_xyz
'x, y, z'
'-x, -y, -z'

loop_
_atom_site_label
_atom_site_type_symbol
_atom_site_fract_x
_atom_site_fract_y
_atom_site_fract_z
_atom_site_U_iso_or_equiv
_atom_site_adp_type
_atom_site_occupancy
_atom_site_symmetry_multiplicity
_atom_site_calc_flag
_atom_site_refinement_flags
C1 C 0.5058(2) 0.7160(2) 0.2735(2) 0.0391(8) Uani 1 1 d .
C2 C 0.5585(3) 0.6435(2) 0.2621(2) 0.0423(9) Uani 1 1 d .
C3 C 0.5459(3) 0.5628(2) 0.3186(2) 0.0564(11) Uani 1 1 d .
C4 C 0.4784(3) 0.5539(2) 0.3789(2) 0.0646(13) Uani 1 1 d .
C5 C 0.4244(3) 0.6241(2) 0.3890(2) 0.0568(11) Uani 1 1 d .
H5 H 0.3786 0.6162 0.4311 0.068 Uiso 1 1 calc R
C6 C 0.4371(3) 0.7069(2) 0.3374(2) 0.0475(9) Uani 1 1 d .
C7 C 0.3987(2) 0.8645(2) 0.2955(2) 0.0422(9) Uani 1 1 d .
C8 C 0.3857(3) 0.7832(2) 0.3491(2) 0.0502(10) Uani 1 1 d .
C9 C 0.3239(3) 0.7738(2) 0.4135(2) 0.0571(11) Uani 1 1 d .
H9 H 0.3146 0.7175 0.4485 0.069 Uiso 1 1 calc R
C10 C 0.2752(3) 0.8443(3) 0.4282(2) 0.0639(12) Uani 1 1 d .
C11 C 0.2861(3) 0.9240(3) 0.3757(2) 0.0660(13) Uani 1 1 d .
H11 H 0.2513 0.9727 0.3845 0.079 Uiso 1 1 calc R
C12 C 0.3477(3) 0.9372(2) 0.3083(2) 0.0482(10) Uani 1 1 d .
C13 C 0.4220(2) 1.0324(2) 0.18641(19) 0.0372(8) Uani 1 1 d .
C14 C 0.3604(2) 1.0226(2) 0.2527(2) 0.0446(9) Uani 1 1 d .
C15 C 0.3140(3) 1.0984(2) 0.2635(2) 0.0508(10) Uani 1 1 d .
H15 H 0.2719 1.0930 0.3082 0.061 Uiso 1 1 calc R
C16 C 0.3273(3) 1.1790(2) 0.2121(2) 0.0487(10) Uani 1 1 d .
C17 C 0.3863(3) 1.1864(2) 0.1466(2) 0.0459(9) Uani 1 1 d .
H17 H 0.3941 1.2424 0.1097 0.055 Uiso 1 1 calc R
C18 C 0.4344(2) 1.1162(2) 0.1324(2) 0.0413(9) Uani 1 1 d .
C19 C 0.5593(2) 1.0543(2) 0.0574(2) 0.0354(8) Uani 1 1 d .
C20 C 0.5000(2) 1.1264(2) 0.0636(2) 0.0391(8) Uani 1 1 d .
C21 C 0.5065(2) 1.2076(2) 0.0049(2) 0.0430(9) Uani 1 1 d .
H21 H 0.4646 1.2562 0.0064 0.052 Uiso 1 1 calc R
C22 C 0.5730(2) 1.2168(2) -0.0543(2) 0.0415(9) Uani 1 1 d .
C23 C 0.6342(2) 1.1479(2) -0.0604(2) 0.0443(9) Uani 1 1 d .
C24 C 0.6309(2) 1.0646(2) -0.0030(2) 0.0379(8) Uani 1 1 d .
C25 C 0.6782(2) 0.9092(2) 0.0469(2) 0.0375(8) Uani 1 1 d .
C26 C 0.6974(2) 0.9910(2) -0.0019(2) 0.0384(8) Uani 1 1 d .
C27 C 0.7823(2) 0.9975(2) -0.0450(2) 0.0433(9) Uani 1 1 d .
H27 H 0.7971 1.0531 -0.0768 0.052 Uiso 1 1 calc R
C28 C 0.8436(2) 0.9272(2) -0.0426(2) 0.0429(9) Uani 1 1 d .
C29 C 0.8208(2) 0.8451(2) 0.0011(2) 0.0444(9) Uani 1 1 d .
H29 H 0.8623 0.7957 0.0012 0.053 Uiso 1 1 calc R
C30 C 0.7391(2) 0.8348(2) 0.0440(2) 0.0418(9) Uani 1 1 d .
C31 C 0.6428(2) 0.7381(2) 0.1480(2) 0.0397(8) Uani 1 1 d .
C32 C 0.7150(2) 0.7492(2) 0.0882(2) 0.0415(9) Uani 1 1 d .
C33 C 0.7597(3) 0.6794(2) 0.0708(3) 0.0513(10) Uani 1 1 d .
H33 H 0.8084 0.6873 0.0314 0.062 Uiso 1 1 calc R
C34 C 0.7355(3) 0.5976(2) 0.1093(2) 0.0461(9) Uani 1 1 d .
C35 C 0.6690(3) 0.5859(2) 0.1719(2) 0.0481(10) Uani 1 1 d .
H35 H 0.6540 0.5295 0.2000 0.058 Uiso 1 1 calc R
C36 C 0.6241(2) 0.6530(2) 0.1945(2) 0.0427(9) Uani 1 1 d .
C37 C 0.5190(2) 0.8015(2) 0.2196(2) 0.0402(8) Uani 1 1 d .
C38 C 0.4648(2) 0.8753(2) 0.2289(2) 0.0404(8) Uani 1 1 d .
C39 C 0.4791(2) 0.9596(2) 0.17381(19) 0.0384(8) Uani 1 1 d .
C40 C 0.5467(2) 0.9699(2) 0.1144(2) 0.0339(8) Uani 1 1 d .
C41 C 0.6031(2) 0.89615(19) 0.10578(19) 0.0331(8) Uani 1 1 d .
C42 C 0.5895(2) 0.8121(2) 0.1584(2) 0.0367(8) Uani 1 1 d .
C43 C 0.2087(5) 0.8316(3) 0.5002(3) 0.0892(19) Uani 1 1 d .
C44 C 0.2322(7) 0.8475(4) 0.5649(4) 0.126(3) Uani 1 1 d .
C45 C 0.1674(8) 0.8357(5) 0.6300(6) 0.183(6) Uani 1 1 d .
H45 H 0.1802 0.8531 0.6730 0.220 Uiso 1 1 calc R
C46 C 0.0990(10) 0.8064(5) 0.6365(5) 0.203(7) Uani 1 1 d .
C47 C 0.0646(6) 0.7830(6) 0.5659(5) 0.155(3) Uani 1 1 d .
H47 H 0.0098 0.7599 0.5678 0.186 Uiso 1 1 calc R
C48 C 0.1276(5) 0.8019(5) 0.5002(5) 0.127(3) Uani 1 1 d .
C49 C 0.3162(9) 0.8800(8) 0.5671(5) 0.200(5) Uani 1 1 d .
H49A H 0.3143 0.9388 0.5275 0.299 Uiso 1 1 calc R
H49B H 0.3681 0.8428 0.5536 0.299 Uiso 1 1 calc R
H49C H 0.3230 0.8804 0.6215 0.299 Uiso 1 1 calc R
C50 C 0.0193(14) 0.7919(8) 0.7086(8) 0.406(14) Uani 1 1 d .
H50A H 0.0110 0.7309 0.7307 0.610 Uiso 1 1 calc R
H50B H -0.0381 0.8271 0.6863 0.610 Uiso 1 1 calc R
H50C H 0.0375 0.8090 0.7518 0.610 Uiso 1 1 calc R
C51 C 0.0992(6) 0.7779(8) 0.4260(5) 0.179(4) Uani 1 1 d .
H51A H 0.0332 0.7935 0.4191 0.269 Uiso 1 1 calc R
H51B H 0.1160 0.7159 0.4377 0.269 Uiso 1 1 calc R
H51C H 0.1313 0.8098 0.3761 0.269 Uiso 1 1 calc R
C52 C 0.2800(3) 1.2583(2) 0.2266(2) 0.0521(11) Uani 1 1 d .
C53 C 0.3205(3) 1.2947(3) 0.2695(3) 0.0647(12) Uani 1 1 d .
C54 C 0.2797(4) 1.3744(3) 0.2755(3) 0.0708(13) Uani 1 1 d .
H54 H 0.3080 1.3997 0.3056 0.085 Uiso 1 1 calc R
C55 C 0.1988(4) 1.4155(3) 0.2379(3) 0.0777(15) Uani 1 1 d .
C56 C 0.1618(3) 1.3789(3) 0.1943(3) 0.0682(13) Uani 1 1 d .
H56 H 0.1079 1.4088 0.1661 0.082 Uiso 1 1 calc R
C57 C 0.1988(3) 1.2978(3) 0.1879(3) 0.0598(11) Uani 1 1 d .
C58 C 0.4078(4) 1.2531(4) 0.3091(3) 0.0993(18) Uani 1 1 d .
H58A H 0.3959 1.2108 0.3628 0.149 Uiso 1 1 calc R
H58B H 0.4400 1.2969 0.3150 0.149 Uiso 1 1 calc R
H58C H 0.4455 1.2239 0.2759 0.149 Uiso 1 1 calc R
C59 C 0.1572(4) 1.5037(3) 0.2410(4) 0.0951(18) Uani 1 1 d .
H59A H 0.1736 1.5083 0.2916 0.143 Uiso 1 1 calc R
H59B H 0.0906 1.5101 0.2388 0.143 Uiso 1 1 calc R
H59C H 0.1808 1.5491 0.1947 0.143 Uiso 1 1 calc R
C60 C 0.1535(4) 1.2611(4) 0.1423(4) 0.0956(18) Uani 1 1 d .
H60A H 0.1991 1.2347 0.1116 0.143 Uiso 1 1 calc R
H60B H 0.1119 1.3065 0.1046 0.143 Uiso 1 1 calc R
H60C H 0.1187 1.2171 0.1796 0.143 Uiso 1 1 calc R
C61 C 0.9378(3) 0.9375(2) -0.0834(3) 0.0481(10) Uani 1 1 d .
C62 C 1.0133(3) 0.9078(2) -0.0332(3) 0.0514(10) Uani 1 1 d .
C63 C 1.1004(3) 0.9201(2) -0.0721(3) 0.0588(12) Uani 1 1 d .
H63 H 1.1530 0.9020 -0.0400 0.071 Uiso 1 1 calc R
C64 C 1.1106(3) 0.9571(3) -0.1545(3) 0.0693(13) Uani 1 1 d .
C65 C 1.0362(3) 0.9833(3) -0.2002(3) 0.0644(12) Uani 1 1 d .
H65 H 1.0431 1.0097 -0.2574 0.077 Uiso 1 1 calc R
C66 C 0.9482(3) 0.9724(2) -0.1649(3) 0.0560(11) Uani 1 1 d .
C67 C 1.0054(3) 0.8706(2) 0.0547(3) 0.0594(11) Uani 1 1 d .
H67A H 0.9445 0.8903 0.0731 0.089 Uiso 1 1 calc R
H67B H 1.0518 0.8887 0.0786 0.089 Uiso 1 1 calc R
H67C H 1.0144 0.8075 0.0718 0.089 Uiso 1 1 calc R
C68 C 1.2063(3) 0.9738(4) -0.1924(4) 0.105(2) Uani 1 1 d .
H68A H 1.2127 0.9651 -0.2446 0.157 Uiso 1 1 calc R
H68B H 1.2528 0.9337 -0.1558 0.157 Uiso 1 1 calc R
H68C H 1.2144 1.0332 -0.2008 0.157 Uiso 1 1 calc R
C69 C 0.8688(3) 0.9980(3) -0.2182(3) 0.0724(13) Uani 1 1 d .
H69A H 0.8340 0.9496 -0.2045 0.109 Uiso 1 1 calc R
H69B H 0.8904 1.0140 -0.2750 0.109 Uiso 1 1 calc R
H69C H 0.8296 1.0474 -0.2102 0.109 Uiso 1 1 calc R
C70 C 0.7829(3) 0.5247(2) 0.0835(3) 0.0530(11) Uani 1 1 d .
C71 C 0.8627(3) 0.4785(3) 0.1188(3) 0.0697(13) Uani 1 1 d .
C72 C 0.9079(3) 0.4140(3) 0.0928(4) 0.0923(18) Uani 1 1 d .
H72 H 0.9627 0.3815 0.1180 0.111 Uiso 1 1 calc R
C73 C 0.8751(3) 0.3955(3) 0.0308(3) 0.0678(13) Uani 1 1 d .
C74 C 0.7953(3) 0.4424(2) -0.0025(3) 0.0555(11) Uani 1 1 d .
H74 H 0.7715 0.4310 -0.0451 0.067 Uiso 1 1 calc R
C75 C 0.7480(3) 0.5059(2) 0.0235(2) 0.0520(10) Uani 1 1 d .
C76 C 0.8999(4) 0.4933(4) 0.1890(4) 0.109(2) Uani 1 1 d .
H76A H 0.9585 0.5151 0.1724 0.164 Uiso 1 1 calc R
H76B H 0.9086 0.4388 0.2351 0.164 Uiso 1 1 calc R
H76C H 0.8566 0.5355 0.2049 0.164 Uiso 1 1 calc R
C77 C 0.9261(3) 0.3238(4) 0.0053(4) 0.0954(18) Uani 1 1 d .
H77A H 0.8861 0.3069 -0.0257 0.143 Uiso 1 1 calc R
H77B H 0.9458 0.2741 0.0536 0.143 Uiso 1 1 calc R
H77C H 0.9797 0.3435 -0.0285 0.143 Uiso 1 1 calc R
C78 C 0.6609(3) 0.5540(3) -0.0166(3) 0.0751(14) Uani 1 1 d .
H78A H 0.6271 0.5859 0.0161 0.113 Uiso 1 1 calc R
H78B H 0.6238 0.5130 -0.0216 0.113 Uiso 1 1 calc R
H78C H 0.6747 0.5945 -0.0707 0.113 Uiso 1 1 calc R
C79 C 0.6639(6) 0.4491(4) 0.3734(4) 0.115(3) Uani 1 1 d .
C80 C 0.7140(7) 0.3723(5) 0.3579(5) 0.199(5) Uani 1 1 d .
H80A H 0.7685 0.3506 0.3908 0.298 Uiso 1 1 calc R
H80B H 0.7322 0.3883 0.3003 0.298 Uiso 1 1 calc R
H80C H 0.6744 0.3274 0.3724 0.298 Uiso 1 1 calc R
C81 C 0.3919(6) 0.4429(4) 0.4389(4) 0.104(2) Uani 1 1 d .
C82 C 0.3896(5) 0.3563(3) 0.5062(4) 0.128(3) Uani 1 1 d .
H82A H 0.4442 0.3168 0.5014 0.192 Uiso 1 1 calc R
H82B H 0.3350 0.3326 0.5019 0.192 Uiso 1 1 calc R
H82C H 0.3881 0.3636 0.5589 0.192 Uiso 1 1 calc R
C83 C 0.5880(3) 1.3660(3) -0.1015(3) 0.0607(11) Uani 1 1 d .
C84 C 0.5977(4) 1.4403(3) -0.1737(3) 0.0756(14) Uani 1 1 d .
H84A H 0.5373 1.4724 -0.1907 0.113 Uiso 1 1 calc R
H84B H 0.6276 1.4213 -0.2172 0.113 Uiso 1 1 calc R
H84C H 0.6348 1.4776 -0.1622 0.113 Uiso 1 1 calc R
C85 C 0.7501(3) 1.2229(3) -0.1421(3) 0.0580(11) Uani 1 1 d .
C86 C 0.7940(4) 1.2440(3) -0.2256(3) 0.0930(18) Uani 1 1 d .
H86A H 0.8570 1.2147 -0.2218 0.140 Uiso 1 1 calc R
H86B H 0.7939 1.3064 -0.2505 0.140 Uiso 1 1 calc R
H86C H 0.7596 1.2246 -0.2590 0.140 Uiso 1 1 calc R
O1 O 0.5943(3) 0.48669(19) 0.3168(2) 0.0864(11) Uani 1 1 d .
O2 O 0.6768(3) 0.4758(3) 0.4228(3) 0.1099(14) Uani 1 1 d .
O3 O 0.4702(3) 0.47134(17) 0.43555(18) 0.0768(10) Uani 1 1 d .
O4 O 0.3277(5) 0.4803(4) 0.3984(3) 0.147(2) Uani 1 1 d .
O5 O 0.57588(17) 1.29597(14) -0.11869(14) 0.0479(6) Uani 1 1 d .
O6 O 0.5895(2) 1.36528(19) -0.03285(19) 0.0760(9) Uani 1 1 d .
O7 O 0.69100(19) 1.16441(16) -0.12961(15) 0.0561(7) Uani 1 1 d .
O8 O 0.7645(2) 1.25193(18) -0.09385(19) 0.0651(8) Uani 1 1 d .

loop_
_atom_site_aniso_label
_atom_site_aniso_U_11
_atom_site_aniso_U_22
_atom_site_aniso_U_33
_atom_site_aniso_U_23
_atom_site_aniso_U_13
_atom_site_aniso_U_12
C1 0.054(2) 0.0340(18) 0.0312(18) -0.0128(15) 0.0060(16) -0.0112(16)
C2 0.060(2) 0.0293(18) 0.038(2) -0.0145(15) 0.0085(18) -0.0081(16)
C3 0.079(3) 0.0260(19) 0.061(3) -0.0152(18) 0.003(2) -0.0006(18)
C4 0.103(3) 0.031(2) 0.046(2) -0.0069(17) 0.032(2) -0.007(2)
C5 0.083(3) 0.032(2) 0.052(2) -0.0159(17) 0.022(2) -0.0062(19)
C6 0.066(2) 0.038(2) 0.039(2) -0.0163(17) 0.0060(19) -0.0073(18)
C7 0.050(2) 0.0324(19) 0.040(2) -0.0126(16) 0.0109(17) -0.0016(16)
C8 0.071(3) 0.034(2) 0.037(2) -0.0078(16) 0.0089(19) 0.0003(18)
C9 0.086(3) 0.035(2) 0.038(2) -0.0044(17) 0.019(2) -0.0065(19)
C10 0.084(3) 0.046(2) 0.048(2) -0.0087(19) 0.023(2) 0.000(2)
C11 0.084(3) 0.052(3) 0.049(2) -0.016(2) 0.026(2) 0.009(2)
C12 0.067(3) 0.040(2) 0.0328(19) -0.0145(16) 0.0086(18) 0.0068(18)
C13 0.047(2) 0.0300(18) 0.0324(18) -0.0140(14) 0.0127(16) 0.0008(15)
C14 0.057(2) 0.0366(19) 0.040(2) -0.0196(16) 0.0134(18) 0.0009(16)
C15 0.070(3) 0.039(2) 0.040(2) -0.0186(17) 0.0214(19) 0.0015(18)
C16 0.059(2) 0.037(2) 0.049(2) -0.0242(18) 0.0059(19) 0.0126(17)
C17 0.064(2) 0.0277(18) 0.044(2) -0.0162(16) 0.0054(19) 0.0046(16)
C18 0.049(2) 0.0358(19) 0.0378(19) -0.0182(16) 0.0036(17) 0.0070(16)
C19 0.0414(19) 0.0289(17) 0.0424(19) -0.0226(15) 0.0007(16) -0.0009(14)
C20 0.050(2) 0.0309(18) 0.0354(19) -0.0150(15) 0.0097(16) -0.0013(15)
C21 0.058(2) 0.0278(18) 0.041(2) -0.0153(15) 0.0084(18) 0.0012(16)
C22 0.053(2) 0.0315(18) 0.038(2) -0.0129(15) 0.0070(17) -0.0025(16)
C23 0.054(2) 0.039(2) 0.037(2) -0.0177(16) 0.0153(17) 0.0012(16)
C24 0.048(2) 0.0270(17) 0.046(2) -0.0223(15) 0.0106(17) -0.0080(15)
C25 0.043(2) 0.0280(18) 0.046(2) -0.0208(15) 0.0049(17) -0.0030(15)
C26 0.044(2) 0.0291(18) 0.044(2) -0.0188(15) 0.0094(17) -0.0039(15)
C27 0.043(2) 0.0363(19) 0.055(2) -0.0234(17) 0.0036(18) -0.0036(16)
C28 0.042(2) 0.0358(19) 0.059(2) -0.0285(17) 0.0140(18) -0.0075(16)
C29 0.048(2) 0.036(2) 0.057(2) -0.0291(18) 0.0117(19) -0.0038(16)
C30 0.047(2) 0.0320(18) 0.055(2) -0.0292(17) 0.0063(18) -0.0022(15)
C31 0.051(2) 0.0293(18) 0.043(2) -0.0202(16) -0.0017(17) 0.0010(15)
C32 0.046(2) 0.0326(18) 0.055(2) -0.0289(17) 0.0056(18) -0.0043(15)
C33 0.049(2) 0.034(2) 0.076(3) -0.0295(19) 0.018(2) -0.0080(17)
C34 0.060(2) 0.0277(18) 0.055(2) -0.0235(17) 0.0160(19) -0.0079(16)
C35 0.063(2) 0.0278(18) 0.057(2) -0.0210(17) 0.009(2) -0.0098(17)
C36 0.050(2) 0.0354(19) 0.047(2) -0.0223(17) 0.0023(18) -0.0029(16)
C37 0.054(2) 0.0268(18) 0.042(2) -0.0148(15) 0.0017(17) -0.0052(16)
C38 0.052(2) 0.0347(19) 0.0367(19) -0.0192(16) 0.0089(17) -0.0017(16)
C39 0.058(2) 0.0262(17) 0.0319(18) -0.0157(14) 0.0025(17) 0.0025(15)
C40 0.0394(19) 0.0280(17) 0.0393(19) -0.0210(15) 0.0040(16) 0.0000(14)
C41 0.0444(19) 0.0257(16) 0.0337(18) -0.0186(14) 0.0083(15) -0.0036(14)
C42 0.046(2) 0.0284(17) 0.044(2) -0.0238(15) 0.0084(17) -0.0052(15)
C43 0.136(5) 0.052(3) 0.050(3) -0.006(2) 0.043(3) 0.017(3)
C44 0.255(9) 0.060(3) 0.064(4) -0.026(3) 0.056(5) -0.049(4)
C45 0.319(13) 0.073(5) 0.140(7) -0.036(4) 0.170(8) -0.077(6)
C46 0.365(16) 0.080(5) 0.096(6) -0.009(4) 0.144(9) 0.031(7)
C47 0.138(6) 0.181(8) 0.123(6) -0.043(6) 0.077(5) -0.022(5)
C48 0.110(5) 0.123(5) 0.116(6) -0.027(4) 0.070(5) 0.001(4)
C49 0.267(12) 0.244(12) 0.090(6) -0.039(6) 0.039(7) -0.112(11)
C50 0.74(3) 0.186(11) 0.263(14) -0.107(10) 0.41(2) -0.131(15)
C51 0.129(6) 0.296(13) 0.126(7) -0.076(8) 0.048(5) -0.090(8)
C52 0.065(3) 0.042(2) 0.051(2) -0.0283(19) 0.027(2) 0.0002(19)
C53 0.081(3) 0.052(2) 0.059(3) -0.027(2) 0.016(2) 0.005(2)
C54 0.090(4) 0.053(3) 0.080(3) -0.043(2) 0.004(3) 0.003(2)
C55 0.085(4) 0.064(3) 0.096(4) -0.053(3) 0.018(3) 0.001(3)
C56 0.061(3) 0.056(3) 0.094(3) -0.045(3) 0.009(2) 0.011(2)
C57 0.065(3) 0.051(2) 0.067(3) -0.037(2) 0.020(2) 0.008(2)
C58 0.124(5) 0.084(4) 0.100(4) -0.057(3) -0.036(4) 0.031(3)
C59 0.097(4) 0.068(3) 0.141(5) -0.071(3) 0.007(3) 0.005(3)
C60 0.089(4) 0.099(4) 0.114(4) -0.074(4) 0.018(3) 0.020(3)
C61 0.053(2) 0.0246(18) 0.068(3) -0.0223(18) 0.019(2) -0.0053(17)
C62 0.045(2) 0.0264(18) 0.085(3) -0.0281(19) 0.008(2) 0.0041(16)
C63 0.047(2) 0.0291(19) 0.096(4) -0.022(2) 0.014(2) -0.0042(17)
C64 0.067(3) 0.046(2) 0.091(4) -0.029(3) 0.029(3) -0.004(2)
C65 0.077(3) 0.043(2) 0.066(3) -0.017(2) 0.018(3) -0.001(2)
C66 0.055(3) 0.037(2) 0.072(3) -0.023(2) 0.015(2) 0.0048(18)
C67 0.055(2) 0.041(2) 0.089(3) -0.037(2) 0.001(2) 0.0023(18)
C68 0.063(3) 0.081(4) 0.163(6) -0.045(4) 0.046(4) -0.009(3)
C69 0.081(3) 0.072(3) 0.063(3) -0.031(2) 0.014(3) 0.002(3)
C70 0.067(3) 0.0263(18) 0.069(3) -0.0268(18) 0.015(2) -0.0019(18)
C71 0.055(3) 0.070(3) 0.107(4) -0.064(3) 0.005(3) -0.001(2)
C72 0.069(3) 0.079(4) 0.153(5) -0.084(4) -0.005(3) 0.024(3)
C73 0.057(3) 0.065(3) 0.100(4) -0.060(3) 0.014(3) 0.000(2)
C74 0.066(3) 0.036(2) 0.074(3) -0.034(2) 0.004(2) -0.0024(19)
C75 0.068(3) 0.0300(19) 0.056(2) -0.0200(18) 0.008(2) 0.0040(18)
C76 0.094(4) 0.121(5) 0.141(5) -0.094(5) -0.034(4) 0.034(3)
C77 0.080(3) 0.096(4) 0.144(5) -0.096(4) -0.001(3) 0.018(3)
C78 0.093(3) 0.052(3) 0.088(3) -0.048(2) -0.021(3) 0.031(2)
C79 0.172(7) 0.069(4) 0.061(4) -0.002(3) 0.041(4) 0.034(4)
C80 0.278(11) 0.115(6) 0.126(6) -0.022(5) 0.037(7) 0.118(7)
C81 0.175(7) 0.071(4) 0.074(4) -0.017(3) -0.015(4) -0.056(5)
C82 0.193(7) 0.056(3) 0.131(5) -0.008(3) 0.001(5) -0.068(4)
C83 0.076(3) 0.041(2) 0.058(3) -0.015(2) 0.008(2) -0.001(2)
C84 0.115(4) 0.045(2) 0.066(3) -0.013(2) -0.004(3) -0.024(3)
C85 0.057(3) 0.043(2) 0.063(3) -0.011(2) 0.011(2) -0.004(2)
C86 0.106(4) 0.078(3) 0.089(4) -0.031(3) 0.052(3) -0.023(3)
O1 0.138(3) 0.0415(17) 0.066(2) -0.0194(16) 0.027(2) 0.0092(18)
O2 0.142(4) 0.095(3) 0.071(3) -0.019(2) 0.022(2) 0.006(2)
O3 0.124(3) 0.0345(15) 0.0579(19) -0.0058(13) 0.0314(19) -0.0145(17)
O4 0.223(6) 0.131(4) 0.089(3) -0.001(3) -0.058(4) -0.093(4)
O5 0.0628(16) 0.0290(13) 0.0467(15) -0.0141(11) 0.0124(12) 0.0020(11)
O6 0.118(3) 0.0535(18) 0.0572(19) -0.0174(15) -0.0054(18) -0.0185(17)
O7 0.0721(18) 0.0419(15) 0.0505(16) -0.0191(12) 0.0199(14) -0.0029(13)
O8 0.0673(19) 0.0523(17) 0.074(2) -0.0198(16) 0.0066(16) -0.0132(14)

loop_
_atom_type_symbol
_atom_type_description
_atom_type_scat_dispersion_real
_atom_type_scat_dispersion_imag
_atom_type_scat_source
C C 0.0033 0.0016 'International Tables Vol C Tables 4.2.6.8 and 6.1.1.4'
H H 0.0000 0.0000 'International Tables Vol C Tables 4.2.6.8 and 6.1.1.4'
Cl Cl 0.1484 0.1585 'International Tables Vol C Tables 4.2.6.8 and 6.1.1.4'
O O 0.0106 0.0060 'International Tables Vol C Tables 4.2.6.8 and 6.1.1.4'

loop_
_geom_angle_atom_site_label_1
_geom_angle_atom_site_label_2
_geom_angle_atom_site_label_3
_geom_angle
C2 C1 C6 121.3(3)
C2 C1 C37 119.9(3)
C6 C1 C37 118.8(3)
C3 C2 C1 117.3(3)
C3 C2 C36 121.6(3)
C1 C2 C36 121.0(3)
O1 C3 C4 114.7(3)
O1 C3 C2 124.0(3)
C4 C3 C2 121.2(3)
C5 C4 C3 121.7(3)
C5 C4 O3 119.1(3)
C3 C4 O3 118.9(3)
C4 C5 C6 119.8(3)
C4 C5 H5 120.1
C6 C5 H5 120.1
C5 C6 C1 118.4(3)
C5 C6 C8 121.7(3)
C1 C6 C8 119.8(3)
C8 C7 C12 118.7(3)
C8 C7 C38 121.2(3)
C12 C7 C38 120.1(3)
C9 C8 C7 120.6(3)
C9 C8 C6 119.4(3)
C7 C8 C6 120.0(3)
C8 C9 C10 121.6(3)
C8 C9 H9 119.2
C10 C9 H9 119.2
C11 C10 C9 118.5(3)
C11 C10 C43 121.2(4)
C9 C10 C43 120.2(4)
C10 C11 C12 122.1(3)
C10 C11 H11 119.0
C12 C11 H11 119.0
C7 C12 C11 118.5(3)
C7 C12 C14 119.5(3)
C11 C12 C14 122.1(3)
C14 C13 C18 119.7(3)
C14 C13 C39 122.1(3)
C18 C13 C39 118.0(3)
C13 C14 C15 117.5(3)
C13 C14 C12 120.0(3)
C15 C14 C12 122.4(3)
C16 C15 C14 122.5(3)
C16 C15 H15 118.7
C14 C15 H15 118.7
C15 C16 C17 118.5(3)
C15 C16 C52 121.6(3)
C17 C16 C52 119.9(3)
C18 C17 C16 122.4(3)
C18 C17 H17 118.8
C16 C17 H17 118.8
C17 C18 C13 119.2(3)
C17 C18 C20 121.1(3)
C13 C18 C20 119.7(3)
C20 C19 C24 120.7(3)
C20 C19 C40 118.5(3)
C24 C19 C40 120.7(3)
C21 C20 C19 119.2(3)
C21 C20 C18 120.7(3)
C19 C20 C18 120.1(3)
C22 C21 C20 119.7(3)
C22 C21 H21 120.1
C20 C21 H21 120.1
C21 C22 C23 122.5(3)
C21 C22 O5 121.0(3)
C23 C22 O5 116.1(3)
C22 C23 O7 116.4(3)
C22 C23 C24 120.3(3)
O7 C23 C24 123.0(3)
C23 C24 C19 117.3(3)
C23 C24 C26 123.1(3)
C19 C24 C26 119.6(3)
C26 C25 C30 119.3(3)
C26 C25 C41 122.5(3)
C30 C25 C41 118.0(3)
C25 C26 C27 118.0(3)
C25 C26 C24 118.1(3)
C27 C26 C24 123.8(3)
C28 C27 C26 122.6(3)
C28 C27 H27 118.7
C26 C27 H27 118.7
C27 C28 C29 119.1(3)
C27 C28 C61 120.7(3)
C29 C28 C61 120.2(3)
C30 C29 C28 120.9(3)
C30 C29 H29 119.5
C28 C29 H29 119.5
C29 C30 C25 119.6(3)
C29 C30 C32 120.6(3)
C25 C30 C32 119.8(3)
C32 C31 C42 119.3(3)
C32 C31 C36 119.0(3)
C42 C31 C36 121.7(3)
C33 C32 C31 119.8(3)
C33 C32 C30 120.3(3)
C31 C32 C30 119.8(3)
C32 C33 C34 121.7(3)
C32 C33 H33 119.2
C34 C33 H33 119.2
C33 C34 C35 118.2(3)
C33 C34 C70 119.1(3)
C35 C34 C70 122.6(3)
C36 C35 C34 122.7(3)
C36 C35 H35 118.7
C34 C35 H35 118.7
C35 C36 C31 117.9(3)
C35 C36 C2 124.8(3)
C31 C36 C2 117.3(3)
C38 C37 C42 119.5(3)
C38 C37 C1 120.7(3)
C42 C37 C1 119.7(3)
C37 C38 C39 119.5(3)
C37 C38 C7 119.3(3)
C39 C38 C7 121.2(3)
C40 C39 C38 121.0(3)
C40 C39 C13 122.0(3)
C38 C39 C13 117.0(3)
C39 C40 C41 120.0(3)
C39 C40 C19 121.1(3)
C41 C40 C19 118.9(3)
C42 C41 C40 120.2(3)
C42 C41 C25 120.9(3)
C40 C41 C25 118.7(3)
C41 C42 C37 119.8(3)
C41 C42 C31 120.6(3)
C37 C42 C31 119.5(3)
C44 C43 C48 121.2(6)
C44 C43 C10 118.5(7)
C48 C43 C10 120.3(6)
C43 C44 C45 116.2(9)
C43 C44 C49 123.0(7)
C45 C44 C49 120.7(8)
C46 C45 C44 126.6(11)
C46 C45 H45 116.7
C44 C45 H45 116.7
C45 C46 C47 122.0(8)
C45 C46 C50 129.9(14)
C47 C46 C50 107.8(13)
C48 C47 C46 109.3(8)
C48 C47 H47 125.4
C46 C47 H47 125.4
C43 C48 C47 124.4(8)
C43 C48 C51 122.7(5)
C47 C48 C51 112.8(8)
C44 C49 H49A 109.5
C44 C49 H49B 109.5
H49A C49 H49B 109.5
C44 C49 H49C 109.5
H49A C49 H49C 109.5
H49B C49 H49C 109.5
C46 C50 H50A 109.5
C46 C50 H50B 109.5
H50A C50 H50B 109.5
C46 C50 H50C 109.5
H50A C50 H50C 109.5
H50B C50 H50C 109.5
C48 C51 H51A 109.5
C48 C51 H51B 109.5
H51A C51 H51B 109.5
C48 C51 H51C 109.5
H51A C51 H51C 109.5
H51B C51 H51C 109.5
C53 C52 C57 121.3(3)
C53 C52 C16 120.6(4)
C57 C52 C16 117.8(4)
C52 C53 C54 120.0(4)
C52 C53 C58 121.0(4)
C54 C53 C58 119.0(4)
C55 C54 C53 120.2(4)
C55 C54 H54 119.9
C53 C54 H54 119.9
C56 C55 C54 118.3(4)
C56 C55 C59 121.4(5)
C54 C55 C59 120.1(5)
C55 C56 C57 123.8(5)
C55 C56 H56 118.1
C57 C56 H56 118.1
C52 C57 C56 116.3(4)
C52 C57 C60 123.0(4)
C56 C57 C60 120.7(4)
C53 C58 H58A 109.5
C53 C58 H58B 109.5
H58A C58 H58B 109.5
C53 C58 H58C 109.5
H58A C58 H58C 109.5
H58B C58 H58C 109.5
C55 C59 H59A 109.5
C55 C59 H59B 109.5
H59A C59 H59B 109.5
C55 C59 H59C 109.5
H59A C59 H59C 109.5
H59B C59 H59C 109.5
C57 C60 H60A 109.5
C57 C60 H60B 109.5
H60A C60 H60B 109.5
C57 C60 H60C 109.5
H60A C60 H60C 109.5
H60B C60 H60C 109.5
C66 C61 C62 121.4(4)
C66 C61 C28 121.1(4)
C62 C61 C28 117.4(3)
C61 C62 C63 116.6(4)
C61 C62 C67 123.4(3)
C63 C62 C67 120.0(4)
C64 C63 C62 121.9(5)
C64 C63 H63 119.0
C62 C63 H63 119.0
C65 C64 C63 119.2(4)
C65 C64 C68 121.4(5)
C63 C64 C68 119.2(5)
C64 C65 C66 121.3(4)
C64 C65 H65 119.4
C66 C65 H65 119.4
C61 C66 C65 119.5(4)
C61 C66 C69 121.2(4)
C65 C66 C69 119.3(4)
C62 C67 H67A 109.5
C62 C67 H67B 109.5
H67A C67 H67B 109.5
C62 C67 H67C 109.5
H67A C67 H67C 109.5
H67B C67 H67C 109.5
C64 C68 H68A 109.5
C64 C68 H68B 109.5
H68A C68 H68B 109.5
C64 C68 H68C 109.5
H68A C68 H68C 109.5
H68B C68 H68C 109.5
C66 C69 H69A 109.5
C66 C69 H69B 109.5
H69A C69 H69B 109.5
C66 C69 H69C 109.5
H69A C69 H69C 109.5
H69B C69 H69C 109.5
C71 C70 C75 119.9(3)
C71 C70 C34 119.6(4)
C75 C70 C34 120.5(4)
C70 C71 C72 119.5(4)
C70 C71 C76 121.4(4)
C72 C71 C76 119.0(5)
C71 C72 C73 121.5(5)
C71 C72 H72 119.2
C73 C72 H72 119.2
C74 C73 C72 117.3(3)
C74 C73 C77 123.1(4)
C72 C73 C77 119.6(4)
C73 C74 C75 122.2(4)
C73 C74 H74 118.9
C75 C74 H74 118.9
C70 C75 C74 119.5(4)
C70 C75 C78 122.1(3)
C74 C75 C78 118.3(4)
C71 C76 H76A 109.5
C71 C76 H76B 109.5
H76A C76 H76B 109.5
C71 C76 H76C 109.5
H76A C76 H76C 109.5
H76B C76 H76C 109.5
C73 C77 H77A 109.5
C73 C77 H77B 109.5
H77A C77 H77B 109.5
C73 C77 H77C 109.5
H77A C77 H77C 109.5
H77B C77 H77C 109.5
C75 C78 H78A 109.5
C75 C78 H78B 109.5
H78A C78 H78B 109.5
C75 C78 H78C 109.5
H78A C78 H78C 109.5
H78B C78 H78C 109.5
O2 C79 O1 123.7(5)
O2 C79 C80 128.1(8)
O1 C79 C80 108.2(7)
C79 C80 H80A 109.5
C79 C80 H80B 109.5
H80A C80 H80B 109.5
C79 C80 H80C 109.5
H80A C80 H80C 109.5
H80B C80 H80C 109.5
O4 C81 O3 126.2(6)
O4 C81 C82 122.4(7)
O3 C81 C82 111.3(7)
C81 C82 H82A 109.5
C81 C82 H82B 109.5
H82A C82 H82B 109.5
C81 C82 H82C 109.5
H82A C82 H82C 109.5
H82B C82 H82C 109.5
O6 C83 O5 123.0(4)
O6 C83 C84 124.6(4)
O5 C83 C84 112.4(4)
C83 C84 H84A 109.5
C83 C84 H84B 109.5
H84A C84 H84B 109.5
C83 C84 H84C 109.5
H84A C84 H84C 109.5
H84B C84 H84C 109.5
O8 C85 O7 124.4(4)
O8 C85 C86 125.1(4)
O7 C85 C86 110.6(4)
C85 C86 H86A 109.5
C85 C86 H86B 109.5
H86A C86 H86B 109.5
C85 C86 H86C 109.5
H86A C86 H86C 109.5
H86B C86 H86C 109.5
C3 O1 C79 115.7(4)
C81 O3 C4 116.6(5)
C83 O5 C22 118.7(3)
C85 O7 C23 117.9(3)

loop_
_geom_bond_atom_site_label_1
_geom_bond_atom_site_label_2
_geom_bond_distance
C1 C2 1.406(5)
C1 C6 1.436(5)
C1 C37 1.442(5)
C2 C3 1.395(5)
C2 C36 1.452(5)
C3 O1 1.370(5)
C3 C4 1.383(5)
C4 C5 1.373(5)
C4 O3 1.403(5)
C5 C6 1.393(5)
C5 H5 0.9500
C6 C8 1.455(5)
C7 C8 1.385(5)
C7 C12 1.409(4)
C7 C38 1.443(4)
C8 C9 1.376(5)
C9 C10 1.380(5)
C9 H9 0.9500
C10 C11 1.352(6)
C10 C43 1.514(6)
C11 C12 1.411(5)
C11 H11 0.9500
C12 C14 1.449(5)
C13 C14 1.399(4)
C13 C18 1.416(5)
C13 C39 1.447(4)
C14 C15 1.414(4)
C15 C16 1.365(5)
C15 H15 0.9500
C16 C17 1.369(5)
C16 C52 1.498(4)
C17 C18 1.369(4)
C17 H17 0.9500
C18 C20 1.468(4)
C19 C20 1.410(4)
C19 C24 1.423(4)
C19 C40 1.444(5)
C20 C21 1.396(5)
C21 C22 1.358(4)
C21 H21 0.9500
C22 C23 1.381(4)
C22 O5 1.408(4)
C23 O7 1.390(4)
C23 C24 1.407(5)
C24 C26 1.447(4)
C25 C26 1.394(5)
C25 C30 1.433(4)
C25 C41 1.444(4)
C26 C27 1.412(5)
C27 C28 1.358(5)
C27 H27 0.9500
C28 C29 1.397(5)
C28 C61 1.522(5)
C29 C30 1.375(5)
C29 H29 0.9500
C30 C32 1.453(5)
C31 C32 1.423(5)
C31 C42 1.424(4)
C31 C36 1.426(5)
C32 C33 1.371(4)
C33 C34 1.386(5)
C33 H33 0.9500
C34 C35 1.397(5)
C34 C70 1.506(4)
C35 C36 1.382(4)
C35 H35 0.9500
C37 C38 1.419(4)
C37 C42 1.420(5)
C38 C39 1.436(5)
C39 C40 1.371(4)
C40 C41 1.426(4)
C41 C42 1.418(5)
C43 C44 1.349(9)
C43 C48 1.378(10)
C44 C45 1.412(9)
C44 C49 1.449(12)
C45 C46 1.178(18)
C45 H45 0.9500
C46 C47 1.582(16)
C46 C50 1.639(12)
C47 C48 1.401(8)
C47 H47 0.9500
C48 C51 1.610(11)
C49 H49A 0.9800
C49 H49B 0.9800
C49 H49C 0.9800
C50 H50A 0.9800
C50 H50B 0.9800
C50 H50C 0.9800
C51 H51A 0.9800
C51 H51B 0.9800
C51 H51C 0.9800
C52 C53 1.358(6)
C52 C57 1.387(6)
C53 C54 1.414(5)
C53 C58 1.474(7)
C54 C55 1.378(7)
C54 H54 0.9500
C55 C56 1.341(6)
C55 C59 1.528(6)
C56 C57 1.423(5)
C56 H56 0.9500
C57 C60 1.440(7)
C58 H58A 0.9800
C58 H58B 0.9800
C58 H58C 0.9800
C59 H59A 0.9800
C59 H59B 0.9800
C59 H59C 0.9800
C60 H60A 0.9800
C60 H60B 0.9800
C60 H60C 0.9800
C61 C66 1.351(6)
C61 C62 1.402(6)
C62 C63 1.421(5)
C62 C67 1.452(6)
C63 C64 1.366(6)
C63 H63 0.9500
C64 C65 1.347(7)
C64 C68 1.541(6)
C65 C66 1.407(6)
C65 H65 0.9500
C66 C69 1.483(6)
C67 H67A 0.9800
C67 H67B 0.9800
C67 H67C 0.9800
C68 H68A 0.9800
C68 H68B 0.9800
C68 H68C 0.9800
C69 H69A 0.9800
C69 H69B 0.9800
C69 H69C 0.9800
C70 C71 1.371(6)
C70 C75 1.372(6)
C71 C72 1.379(5)
C71 C76 1.516(7)
C72 C73 1.388(7)
C72 H72 0.9500
C73 C74 1.363(6)
C73 C77 1.504(5)
C74 C75 1.378(5)
C74 H74 0.9500
C75 C78 1.496(6)
C76 H76A 0.9800
C76 H76B 0.9800
C76 H76C 0.9800
C77 H77A 0.9800
C77 H77B 0.9800
C77 H77C 0.9800
C78 H78A 0.9800
C78 H78B 0.9800
C78 H78C 0.9800
C79 O2 1.156(8)
C79 O1 1.408(9)
C79 C80 1.484(8)
C80 H80A 0.9800
C80 H80B 0.9800
C80 H80C 0.9800
C81 O4 1.192(8)
C81 O3 1.317(8)
C81 C82 1.513(8)
C82 H82A 0.9800
C82 H82B 0.9800
C82 H82C 0.9800
C83 O6 1.211(5)
C83 O5 1.359(5)
C83 C84 1.443(6)
C84 H84A 0.9800
C84 H84B 0.9800
C84 H84C 0.9800
C85 O8 1.174(5)
C85 O7 1.369(5)
C85 C86 1.501(6)
C86 H86A 0.9800
C86 H86B 0.9800
C86 H86C 0.9800

loop_
_geom_torsion_atom_site_label_1
_geom_torsion_atom_site_label_2
_geom_torsion_atom_site_label_3
_geom_torsion_atom_site_label_4
_geom_torsion
C6 C1 C2 C3 -4.3(6)
C37 C1 C2 C3 176.9(3)
C6 C1 C2 C36 176.4(3)
C37 C1 C2 C36 -2.4(5)
C1 C2 C3 O1 -177.9(4)
C36 C2 C3 O1 1.4(6)
C1 C2 C3 C4 5.9(6)
C36 C2 C3 C4 -174.8(4)
O1 C3 C4 C5 179.5(4)
C2 C3 C4 C5 -3.9(7)
O1 C3 C4 O3 5.1(6)
C2 C3 C4 O3 -178.3(4)
C3 C4 C5 C6 0.2(7)
O3 C4 C5 C6 174.5(4)
C4 C5 C6 C1 1.3(6)
C4 C5 C6 C8 -175.9(4)
C2 C1 C6 C5 0.9(6)
C37 C1 C6 C5 179.7(4)
C2 C1 C6 C8 178.1(4)
C37 C1 C6 C8 -3.1(5)
C12 C7 C8 C9 0.1(6)
C38 C7 C8 C9 178.5(4)
C12 C7 C8 C6 179.8(4)
C38 C7 C8 C6 -1.9(6)
C5 C6 C8 C9 1.1(6)
C1 C6 C8 C9 -176.1(4)
C5 C6 C8 C7 -178.6(4)
C1 C6 C8 C7 4.3(6)
C7 C8 C9 C10 -2.0(7)
C6 C8 C9 C10 178.4(4)
C8 C9 C10 C11 2.9(7)
C8 C9 C10 C43 -179.1(5)
C9 C10 C11 C12 -2.1(7)
C43 C10 C11 C12 180.0(5)
C8 C7 C12 C11 0.6(6)
C38 C7 C12 C11 -177.7(4)
C8 C7 C12 C14 -179.9(4)
C38 C7 C12 C14 1.8(6)
C10 C11 C12 C7 0.4(7)
C10 C11 C12 C14 -179.1(4)
C18 C13 C14 C15 -1.3(5)
C39 C13 C14 C15 174.3(4)
C18 C13 C14 C12 -179.8(3)
C39 C13 C14 C12 -4.2(6)
C7 C12 C14 C13 0.8(6)
C11 C12 C14 C13 -179.8(4)
C7 C12 C14 C15 -177.6(4)
C11 C12 C14 C15 1.8(6)
C13 C14 C15 C16 0.1(6)
C12 C14 C15 C16 178.6(4)
C14 C15 C16 C17 1.6(6)
C14 C15 C16 C52 -177.6(4)
C15 C16 C17 C18 -2.2(6)
C52 C16 C17 C18 177.0(4)
C16 C17 C18 C13 1.1(6)
C16 C17 C18 C20 -177.3(3)
C14 C13 C18 C17 0.7(5)
C39 C13 C18 C17 -175.0(3)
C14 C13 C18 C20 179.1(3)
C39 C13 C18 C20 3.4(5)
C24 C19 C20 C21 6.2(5)
C40 C19 C20 C21 -174.7(3)
C24 C19 C20 C18 -172.0(3)
C40 C19 C20 C18 7.1(5)
C17 C18 C20 C21 -8.4(5)
C13 C18 C20 C21 173.3(3)
C17 C18 C20 C19 169.8(3)
C13 C18 C20 C19 -8.6(5)
C19 C20 C21 C22 -3.9(5)
C18 C20 C21 C22 174.3(3)
C20 C21 C22 C23 1.6(6)
C20 C21 C22 O5 173.9(3)
C21 C22 C23 O7 172.0(3)
O5 C22 C23 O7 -0.5(5)
C21 C22 C23 C24 -1.7(6)
O5 C22 C23 C24 -174.2(3)
C22 C23 C24 C19 3.8(5)
O7 C23 C24 C19 -169.5(3)
C22 C23 C24 C26 -174.8(3)
O7 C23 C24 C26 11.9(6)
C20 C19 C24 C23 -6.1(5)
C40 C19 C24 C23 174.9(3)
C20 C19 C24 C26 172.6(3)
C40 C19 C24 C26 -6.4(5)
C30 C25 C26 C27 -7.7(5)
C41 C25 C26 C27 167.0(3)
C30 C25 C26 C24 174.8(3)
C41 C25 C26 C24 -10.5(5)
C23 C24 C26 C25 -167.7(3)
C19 C24 C26 C25 13.7(5)
C23 C24 C26 C27 15.0(6)
C19 C24 C26 C27 -163.6(3)
C25 C26 C27 C28 2.4(5)
C24 C26 C27 C28 179.7(3)
C26 C27 C28 C29 2.8(6)
C26 C27 C28 C61 -174.1(4)
C27 C28 C29 C30 -2.5(6)
C61 C28 C29 C30 174.4(4)
C28 C29 C30 C25 -2.8(6)
C28 C29 C30 C32 178.9(3)
C26 C25 C30 C29 8.0(5)
C41 C25 C30 C29 -166.9(3)
C26 C25 C30 C32 -173.7(3)
C41 C25 C30 C32 11.4(5)
C42 C31 C32 C33 -172.1(3)
C36 C31 C32 C33 6.2(5)
C42 C31 C32 C30 5.8(5)
C36 C31 C32 C30 -175.9(3)
C29 C30 C32 C33 -17.9(6)
C25 C30 C32 C33 163.8(4)
C29 C30 C32 C31 164.2(3)
C25 C30 C32 C31 -14.1(5)
C31 C32 C33 C34 0.9(6)
C30 C32 C33 C34 -177.0(4)
C32 C33 C34 C35 -5.3(6)
C32 C33 C34 C70 175.9(4)
C33 C34 C35 C36 2.6(6)
C70 C34 C35 C36 -178.7(4)
C34 C35 C36 C31 4.3(6)
C34 C35 C36 C2 -176.2(4)
C32 C31 C36 C35 -8.6(5)
C42 C31 C36 C35 169.6(3)
C32 C31 C36 C2 171.9(3)
C42 C31 C36 C2 -9.9(5)
C3 C2 C36 C35 10.5(6)
C1 C2 C36 C35 -170.2(4)
C3 C2 C36 C31 -170.0(4)
C1 C2 C36 C31 9.3(5)
C2 C1 C37 C38 178.4(3)
C6 C1 C37 C38 -0.4(5)
C2 C1 C37 C42 -4.2(5)
C6 C1 C37 C42 177.0(3)
C42 C37 C38 C39 3.1(5)
C1 C37 C38 C39 -179.5(3)
C42 C37 C38 C7 -174.6(3)
C1 C37 C38 C7 2.8(5)
C8 C7 C38 C37 -1.6(6)
C12 C7 C38 C37 176.7(3)
C8 C7 C38 C39 -179.3(4)
C12 C7 C38 C39 -1.0(5)
C37 C38 C39 C40 -2.7(5)
C7 C38 C39 C40 175.0(3)
C37 C38 C39 C13 -179.9(3)
C7 C38 C39 C13 -2.2(5)
C14 C13 C39 C40 -172.4(3)
C18 C13 C39 C40 3.3(5)
C14 C13 C39 C38 4.8(5)
C18 C13 C39 C38 -179.5(3)
C38 C39 C40 C41 1.1(5)
C13 C39 C40 C41 178.1(3)
C38 C39 C40 C19 178.1(3)
C13 C39 C40 C19 -4.9(5)
C20 C19 C40 C39 -0.5(5)
C24 C19 C40 C39 178.6(3)
C20 C19 C40 C41 176.6(3)
C24 C19 C40 C41 -4.4(5)
C39 C40 C41 C42 0.1(5)
C19 C40 C41 C42 -177.0(3)
C39 C40 C41 C25 -175.2(3)
C19 C40 C41 C25 7.7(5)
C26 C25 C41 C42 -175.5(3)
C30 C25 C41 C42 -0.7(5)
C26 C25 C41 C40 -0.2(5)
C30 C25 C41 C40 174.5(3)
C40 C41 C42 C37 0.4(5)
C25 C41 C42 C37 175.6(3)
C40 C41 C42 C31 177.3(3)
C25 C41 C42 C31 -7.6(5)
C38 C37 C42 C41 -2.0(5)
C1 C37 C42 C41 -179.4(3)
C38 C37 C42 C31 -178.9(3)
C1 C37 C42 C31 3.7(5)
C32 C31 C42 C41 4.9(5)
C36 C31 C42 C41 -173.3(3)
C32 C31 C42 C37 -178.2(3)
C36 C31 C42 C37 3.6(5)
C11 C10 C43 C44 -75.7(7)
C9 C10 C43 C44 106.4(6)
C11 C10 C43 C48 106.4(6)
C9 C10 C43 C48 -71.5(7)
C48 C43 C44 C45 -2.8(9)
C10 C43 C44 C45 179.3(5)
C48 C43 C44 C49 -179.1(8)
C10 C43 C44 C49 3.0(11)
C43 C44 C45 C46 7.1(14)
C49 C44 C45 C46 -176.5(12)
C44 C45 C46 C47 -5.9(17)
C44 C45 C46 C50 -178.8(9)
C45 C46 C47 C48 0.6(13)
C50 C46 C47 C48 174.9(8)
C44 C43 C48 C47 -2.1(10)
C10 C43 C48 C47 175.8(6)
C44 C43 C48 C51 -177.1(7)
C10 C43 C48 C51 0.8(10)
C46 C47 C48 C43 3.2(10)
C46 C47 C48 C51 178.6(7)
C15 C16 C52 C53 92.1(5)
C17 C16 C52 C53 -87.1(5)
C15 C16 C52 C57 -94.3(5)
C17 C16 C52 C57 86.4(5)
C57 C52 C53 C54 0.1(6)
C16 C52 C53 C54 173.4(4)
C57 C52 C53 C58 -178.8(4)
C16 C52 C53 C58 -5.5(6)
C52 C53 C54 C55 -0.1(7)
C58 C53 C54 C55 178.9(5)
C53 C54 C55 C56 -1.5(7)
C53 C54 C55 C59 -177.0(4)
C54 C55 C56 C57 3.2(7)
C59 C55 C56 C57 178.7(4)
C53 C52 C57 C56 1.4(6)
C16 C52 C57 C56 -172.1(3)
C53 C52 C57 C60 -179.6(4)
C16 C52 C57 C60 6.9(6)
C55 C56 C57 C52 -3.2(6)
C55 C56 C57 C60 177.8(5)
C27 C28 C61 C66 -67.0(5)
C29 C28 C61 C66 116.2(4)
C27 C28 C61 C62 114.4(4)
C29 C28 C61 C62 -62.5(4)
C66 C61 C62 C63 3.0(5)
C28 C61 C62 C63 -178.3(3)
C66 C61 C62 C67 179.4(3)
C28 C61 C62 C67 -1.9(5)
C61 C62 C63 C64 -1.5(5)
C67 C62 C63 C64 -178.1(3)
C62 C63 C64 C65 0.4(6)
C62 C63 C64 C68 176.2(4)
C63 C64 C65 C66 -0.7(6)
C68 C64 C65 C66 -176.4(4)
C62 C61 C66 C65 -3.3(5)
C28 C61 C66 C65 178.0(3)
C62 C61 C66 C69 175.6(3)
C28 C61 C66 C69 -3.1(5)
C64 C65 C66 C61 2.2(6)
C64 C65 C66 C69 -176.8(4)
C33 C34 C70 C71 87.7(5)
C35 C34 C70 C71 -91.0(5)
C33 C34 C70 C75 -90.6(5)
C35 C34 C70 C75 90.7(5)
C75 C70 C71 C72 0.8(7)
C34 C70 C71 C72 -177.4(4)
C75 C70 C71 C76 -175.8(5)
C34 C70 C71 C76 5.9(7)
C70 C71 C72 C73 0.9(8)
C76 C71 C72 C73 177.7(5)
C71 C72 C73 C74 -1.3(8)
C71 C72 C73 C77 -179.2(5)
C72 C73 C74 C75 0.0(7)
C77 C73 C74 C75 177.8(5)
C71 C70 C75 C74 -2.1(6)
C34 C70 C75 C74 176.1(3)
C71 C70 C75 C78 179.6(4)
C34 C70 C75 C78 -2.2(6)
C73 C74 C75 C70 1.7(6)
C73 C74 C75 C78 -179.9(4)
C4 C3 O1 C79 -80.3(5)
C2 C3 O1 C79 103.2(5)
O2 C79 O1 C3 5.5(9)
C80 C79 O1 C3 -174.9(5)
O4 C81 O3 C4 0.3(9)
C82 C81 O3 C4 -175.9(4)
C5 C4 O3 C81 65.5(6)
C3 C4 O3 C81 -120.0(5)
O6 C83 O5 C22 -5.8(6)
C84 C83 O5 C22 174.8(4)
C21 C22 O5 C83 62.5(5)
C23 C22 O5 C83 -124.8(4)
O8 C85 O7 C23 10.1(6)
C86 C85 O7 C23 -170.2(3)
C22 C23 O7 C85 62.1(5)
C24 C23 O7 C85 -124.4(4)

loop_
_platon_squeeze_void_nr
_platon_squeeze_void_average_x
_platon_squeeze_void_average_y
_platon_squeeze_void_average_z
_platon_squeeze_void_volume
_platon_squeeze_void_count_electrons
_platon_squeeze_void_content
1 -0.042 -0.049 0.500 1245 556 ' '

loop_
_cod_related_entry_id
_cod_related_entry_code
_cod_related_entry_database
1 30651883 ChemSpider
